data_4335119
loop_
_publ_author_name
'Elena Guerrero'
'Susana Miranda'
'Sebastian L\"uttenberg'
'Nils Fr\"ohlich'
'Jan-Moritz Koenen'
'Fabian Mohr'
'Elena Cerrada'
'Mariano Laguna'
'Ar\'anzazu Mend\'ia'

_publ_contact_author
;
  Dra. A. Mend\'ia
  Departamento de Qu\'imica Inorg\'anica. Area de Qu\'imica Inorg\'anica  
  Facultad de Ciencias
  Universidad de Burgos
  09001 Burgos, Spain
;
_publ_contact_author_email amendia@ubu.es
_publ_section_title
;
 trans-Thionate Derivatives of Pt(II) and Pd(II) with Water-Soluble
 Phosphane PTA and DAPTA Ligands: Antiproliferative Activity against Human
 Ovarian Cancer Cell Lines
;
_journal_name_full 'Inorganic Chemistry'
_journal_page_first 6635
_journal_page_last 6647
_journal_paper_doi 10.1021/ic4006746
_journal_volume 52
_journal_year 2013
_chemical_formula_sum 'C14 H17 Cl3 N4 O P Pd0.5 S'
_chemical_formula_weight 479.90
_chemical_name_systematic
; 
 ? 
;
_space_group_IT_number 14
_symmetry_cell_setting monoclinic
_symmetry_space_group_name_Hall '-P 2ybc'
_symmetry_space_group_name_H-M 'P 1 21/c 1'
_atom_sites_solution_hydrogens geom
_atom_sites_solution_primary direct
_atom_sites_solution_secondary difmap
_audit_creation_method SHELXL-97
_cell_angle_alpha 90.00
_cell_angle_beta 93.6380(10)
_cell_angle_gamma 90.00
_cell_formula_units_Z 4
_cell_length_a 15.3325(13)
_cell_length_b 9.6087(8)
_cell_length_c 12.9920(11)
_cell_measurement_reflns_used 7391
_cell_measurement_temperature 293(2)
_cell_measurement_theta_max 25.146
_cell_measurement_theta_min 3.6765
_cell_volume 1910.2(3)
_computing_cell_refinement 'Bruker SMART'
_computing_data_collection 'Bruker SMART'
_computing_data_reduction 'Bruker SAINT'
_computing_molecular_graphics 'BRUKER SHELXTL'
_computing_publication_material 'WinGX v1.10.01'
_computing_structure_refinement 'SHELXL-97 (Sheldrick, 1997)'
_computing_structure_solution 'SHELXS-97 (Sheldrick, 1990)'
_diffrn_ambient_temperature 293(2)
_diffrn_measured_fraction_theta_full 0.999
_diffrn_measured_fraction_theta_max 0.999
_diffrn_measurement_device_type 'CCD area detector'
_diffrn_measurement_method 'phi and omega scans'
_diffrn_radiation_monochromator graphite
_diffrn_radiation_source 'fine-focus sealed tube'
_diffrn_radiation_type MoK\a
_diffrn_radiation_wavelength 0.71073
_diffrn_reflns_av_R_equivalents 0.1389
_diffrn_reflns_av_sigmaI/netI 0.0641
_diffrn_reflns_limit_h_max 14
_diffrn_reflns_limit_h_min -14
_diffrn_reflns_limit_k_max 9
_diffrn_reflns_limit_k_min -9
_diffrn_reflns_limit_l_max 12
_diffrn_reflns_limit_l_min -12
_diffrn_reflns_number 11317
_diffrn_reflns_theta_full 19.98
_diffrn_reflns_theta_max 19.98
_diffrn_reflns_theta_min 2.50
_exptl_absorpt_coefficient_mu 1.139
_exptl_absorpt_correction_T_max 0.9186
_exptl_absorpt_correction_T_min 0.7734
_exptl_absorpt_correction_type 'multi-scan correction'
_exptl_absorpt_process_details 'SADABS (SHELDRICK, 2001)'
_exptl_crystal_colour orange
_exptl_crystal_density_diffrn 1.669
_exptl_crystal_description prism
_exptl_crystal_F_000 968
_exptl_crystal_size_max 0.1
_exptl_crystal_size_mid 0.1
_exptl_crystal_size_min 0.1
_refine_diff_density_max 1.499
_refine_diff_density_min -1.061
_refine_diff_density_rms 0.167
_refine_ls_extinction_method none
_refine_ls_goodness_of_fit_ref 1.129
_refine_ls_hydrogen_treatment constr
_refine_ls_matrix_type full
_refine_ls_number_parameters 230
_refine_ls_number_reflns 1786
_refine_ls_number_restraints 0
_refine_ls_restrained_S_all 1.129
_refine_ls_R_factor_all 0.0819
_refine_ls_R_factor_gt 0.0800
_refine_ls_shift/su_max 0.000
_refine_ls_shift/su_mean 0.000
_refine_ls_structure_factor_coef Fsqd
_refine_ls_weighting_details 'calc w=1/[\s^2^(Fo^2^)+(0.0995P)^2^+27.0367P] where P=(Fo^2^+2Fc^2^)/3'
_refine_ls_weighting_scheme calc
_refine_ls_wR_factor_gt 0.2031
_refine_ls_wR_factor_ref 0.2060
_reflns_number_gt 1765
_reflns_number_total 1786
_reflns_threshold_expression >2sigma(I)
_cod_data_source_file ic4006746_si_003_6.cif
_cod_data_source_block compound19
_cod_original_formula_sum 'C14 H17 Cl3 N4 O P Pd0.50 S'
_cod_database_code 4335119

loop_
_symmetry_equiv_pos_as_xyz
'x, y, z'
'-x, y+1/2, -z+1/2'
'-x, -y, -z'
'x, -y-1/2, z-1/2'

loop_
_atom_site_label
_atom_site_type_symbol
_atom_site_fract_x
_atom_site_fract_y
_atom_site_fract_z
_atom_site_U_iso_or_equiv
_atom_site_adp_type
_atom_site_occupancy
_atom_site_symmetry_multiplicity
_atom_site_calc_flag
_atom_site_refinement_flags
_atom_site_disorder_assembly
_atom_site_disorder_group
Pd1 Pd 0.0000 0.0000 0.5000 0.0185(6) Uani 1 2 d S . .
S1 S 0.01700(19) 0.0325(3) 0.3255(2) 0.0254(8) Uani 1 1 d . . .
P1 P 0.09969(18) 0.1766(3) 0.5278(2) 0.0207(8) Uani 1 1 d . . .
O1 O -0.0795(5) 0.1683(8) 0.1875(5) 0.0271(19) Uani 1 1 d . . .
N1 N 0.2018(6) 0.3473(10) 0.6540(7) 0.032(3) Uani 1 1 d . . .
N2 N 0.1327(6) 0.4531(9) 0.4970(7) 0.027(2) Uani 1 1 d . . .
N3 N 0.2565(6) 0.2925(9) 0.4849(7) 0.028(2) Uani 1 1 d . . .
N4 N -0.1506(7) 0.1237(10) 0.3307(7) 0.029(2) Uani 1 1 d . . .
C8 C 0.0652(7) 0.3505(11) 0.4810(9) 0.027(3) Uani 1 1 d . . .
H8A H 0.0482 0.3448 0.4079 0.032 Uiso 1 1 calc R . .
H8B H 0.0145 0.3795 0.5164 0.032 Uiso 1 1 calc R . .
C1 C -0.0786(8) 0.1121(11) 0.2851(8) 0.023(3) Uani 1 1 d . . .
C2 C -0.2072(8) 0.1927(11) 0.2575(8) 0.029(3) Uani 1 1 d . . .
C7 C -0.1628(8) 0.2199(11) 0.1711(9) 0.026(3) Uani 1 1 d . . .
C11 C 0.1420(8) 0.2289(12) 0.6564(8) 0.028(3) Uani 1 1 d . . .
H11A H 0.0935 0.2532 0.6973 0.034 Uiso 1 1 calc R . .
H11B H 0.1724 0.1508 0.6896 0.034 Uiso 1 1 calc R . .
C12 C 0.1583(8) 0.4685(12) 0.6075(9) 0.031(3) Uani 1 1 d . . .
H12A H 0.1970 0.5481 0.6165 0.038 Uiso 1 1 calc R . .
H12B H 0.1064 0.4881 0.6440 0.038 Uiso 1 1 calc R . .
C9 C 0.2044(7) 0.1643(12) 0.4661(9) 0.030(3) Uani 1 1 d . . .
H9A H 0.2371 0.0848 0.4936 0.036 Uiso 1 1 calc R . .
H9B H 0.1933 0.1507 0.3925 0.036 Uiso 1 1 calc R . .
C10 C 0.2107(7) 0.4150(12) 0.4438(9) 0.030(3) Uani 1 1 d . . .
H10A H 0.1936 0.3987 0.3716 0.036 Uiso 1 1 calc R . .
H10B H 0.2508 0.4931 0.4473 0.036 Uiso 1 1 calc R . .
C6 C -0.2003(8) 0.2841(12) 0.0828(10) 0.035(3) Uani 1 1 d . . .
H6 H -0.1690 0.3003 0.0250 0.042 Uiso 1 1 calc R . .
C5 C -0.2848(9) 0.3213(14) 0.0863(11) 0.046(4) Uani 1 1 d . . .
H5 H -0.3130 0.3636 0.0291 0.055 Uiso 1 1 calc R . .
C4 C -0.3317(9) 0.2976(14) 0.1751(13) 0.050(4) Uani 1 1 d . . .
H4 H -0.3896 0.3265 0.1750 0.060 Uiso 1 1 calc R . .
C13 C 0.2780(8) 0.3148(13) 0.5960(9) 0.038(3) Uani 1 1 d . . .
H13A H 0.3059 0.2317 0.6248 0.045 Uiso 1 1 calc R . .
H13B H 0.3196 0.3906 0.6044 0.045 Uiso 1 1 calc R . .
C3 C -0.2948(8) 0.2340(14) 0.2604(10) 0.043(4) Uani 1 1 d . . .
H3 H -0.3263 0.2184 0.3183 0.051 Uiso 1 1 calc R . .
C90 C 0.4367(12) 0.244(2) 0.8863(15) 0.094(6) Uani 1 1 d . . .
H90 H 0.3868 0.2742 0.9243 0.112 Uiso 1 1 calc R A 1
Cl1 Cl 0.4627(4) 0.3563(9) 0.7863(5) 0.136(3) Uani 1 1 d . B 1
Cl2 Cl 0.4155(7) 0.0858(9) 0.8040(7) 0.172(3) Uani 1 1 d . B 1
Cl3A Cl 0.5055(16) 0.122(3) 0.9525(18) 0.082(7) Uiso 0.25 1 d P B 1
Cl3B Cl 0.5207(15) 0.180(3) 0.9676(17) 0.065(6) Uiso 0.25 1 d P B 2
Cl3C Cl 0.4989(12) 0.235(2) 0.9790(12) 0.050(5) Uiso 0.25 1 d P B 3
Cl3D Cl 0.4735(9) 0.4066(13) 0.9827(10) 0.043(3) Uiso 0.25 1 d P . 4

loop_
_atom_site_aniso_label
_atom_site_aniso_U_11
_atom_site_aniso_U_22
_atom_site_aniso_U_33
_atom_site_aniso_U_23
_atom_site_aniso_U_13
_atom_site_aniso_U_12
Pd1 0.0229(9) 0.0182(8) 0.0147(8) 0.0029(5) 0.0044(6) 0.0002(5)
S1 0.0303(18) 0.0275(17) 0.0190(16) 0.0050(13) 0.0071(14) 0.0029(14)
P1 0.0208(17) 0.0207(17) 0.0210(17) 0.0027(13) 0.0051(13) 0.0001(13)
O1 0.034(5) 0.029(4) 0.019(5) 0.007(4) 0.001(4) -0.003(4)
N1 0.040(6) 0.030(6) 0.027(5) -0.002(5) 0.002(5) -0.010(5)
N2 0.037(6) 0.013(5) 0.032(6) 0.004(4) 0.013(5) 0.001(5)
N3 0.023(5) 0.025(6) 0.037(6) -0.004(5) 0.013(5) -0.003(5)
N4 0.039(7) 0.031(6) 0.019(5) 0.003(5) 0.008(5) 0.001(5)
C8 0.024(7) 0.024(7) 0.033(7) 0.005(6) 0.005(5) 0.005(6)
C1 0.031(8) 0.020(7) 0.018(7) -0.003(5) 0.002(6) -0.008(5)
C2 0.054(9) 0.014(6) 0.020(7) -0.001(5) 0.004(7) 0.006(6)
C7 0.031(8) 0.013(6) 0.032(8) 0.001(6) -0.006(6) -0.003(6)
C11 0.035(7) 0.025(7) 0.024(6) 0.010(5) 0.003(5) -0.003(6)
C12 0.037(8) 0.023(7) 0.035(8) -0.007(6) 0.011(6) -0.009(6)
C9 0.029(7) 0.027(7) 0.034(7) -0.006(6) 0.005(6) 0.006(6)
C10 0.031(7) 0.029(8) 0.029(7) -0.001(6) 0.008(6) -0.009(6)
C6 0.029(9) 0.029(7) 0.047(9) 0.005(7) 0.003(6) -0.013(6)
C5 0.043(10) 0.042(9) 0.051(9) 0.024(7) -0.013(8) -0.005(7)
C4 0.022(7) 0.035(8) 0.091(12) 0.014(8) -0.010(8) 0.017(6)
C13 0.031(8) 0.034(8) 0.047(9) -0.001(6) -0.010(7) -0.013(6)
C3 0.030(8) 0.047(9) 0.051(9) -0.001(7) 0.010(7) 0.003(7)
C90 0.072(12) 0.122(17) 0.094(14) 0.009(12) 0.059(11) -0.002(12)
Cl1 0.077(4) 0.226(8) 0.104(4) 0.014(5) -0.007(3) 0.006(4)
Cl2 0.205(9) 0.141(7) 0.169(7) -0.022(6) 0.001(6) 0.018(6)

loop_
_atom_type_symbol
_atom_type_description
_atom_type_scat_dispersion_real
_atom_type_scat_dispersion_imag
_atom_type_scat_source
C C 0.0033 0.0016 'International Tables Vol C Tables 4.2.6.8 and 6.1.1.4'
H H 0.0000 0.0000 'International Tables Vol C Tables 4.2.6.8 and 6.1.1.4'
N N 0.0061 0.0033 'International Tables Vol C Tables 4.2.6.8 and 6.1.1.4'
P P 0.1023 0.0942 'International Tables Vol C Tables 4.2.6.8 and 6.1.1.4'
O O 0.0106 0.0060 'International Tables Vol C Tables 4.2.6.8 and 6.1.1.4'
S S 0.1246 0.1234 'International Tables Vol C Tables 4.2.6.8 and 6.1.1.4'
Pd Pd -0.9988 1.0072 'International Tables Vol C Tables 4.2.6.8 and 6.1.1.4'
Cl Cl 0.1484 0.1585 'International Tables Vol C Tables 4.2.6.8 and 6.1.1.4'

loop_
_geom_angle_atom_site_label_1
_geom_angle_atom_site_label_2
_geom_angle_atom_site_label_3
_geom_angle
_geom_angle_site_symmetry_1
_geom_angle_site_symmetry_3
P1 Pd1 P1 180.0(2) 3_556 .
P1 Pd1 S1 93.47(10) 3_556 .
P1 Pd1 S1 86.53(10) . .
P1 Pd1 S1 86.53(10) 3_556 3_556
P1 Pd1 S1 93.47(10) . 3_556
S1 Pd1 S1 180.0 . 3_556
C1 S1 Pd1 102.3(4) . .
C11 P1 C9 98.4(5) . .
C11 P1 C8 97.5(5) . .
C9 P1 C8 98.8(5) . .
C11 P1 Pd1 122.8(4) . .
C9 P1 Pd1 118.3(4) . .
C8 P1 Pd1 116.3(4) . .
C7 O1 C1 103.9(8) . .
C12 N1 C11 111.1(9) . .
C12 N1 C13 108.5(9) . .
C11 N1 C13 111.5(9) . .
C8 N2 C10 111.3(9) . .
C8 N2 C12 110.8(9) . .
C10 N2 C12 108.1(9) . .
C10 N3 C13 108.3(9) . .
C10 N3 C9 111.7(8) . .
C13 N3 C9 111.5(9) . .
C1 N4 C2 103.8(9) . .
N2 C8 P1 112.7(7) . .
N4 C1 O1 115.5(10) . .
N4 C1 S1 129.8(9) . .
O1 C1 S1 114.7(8) . .
C7 C2 C3 119.5(11) . .
C7 C2 N4 108.9(10) . .
C3 C2 N4 131.6(11) . .
O1 C7 C2 108.0(9) . .
O1 C7 C6 128.2(11) . .
C2 C7 C6 123.7(11) . .
N1 C11 P1 112.4(7) . .
N1 C12 N2 114.3(9) . .
N3 C9 P1 110.5(7) . .
N3 C10 N2 114.7(9) . .
C5 C6 C7 115.9(12) . .
C6 C5 C4 121.6(12) . .
C3 C4 C5 122.1(12) . .
N1 C13 N3 113.5(9) . .
C4 C3 C2 117.1(12) . .
Cl3C C90 Cl3B 21.9(10) . .
Cl3C C90 Cl1 118.0(14) . .
Cl3B C90 Cl1 118.5(13) . .
Cl3C C90 Cl3A 40.2(13) . .
Cl3B C90 Cl3A 20.6(10) . .
Cl1 C90 Cl3A 127.8(13) . .
Cl3C C90 Cl2 119.6(16) . .
Cl3B C90 Cl2 98.8(15) . .
Cl1 C90 Cl2 96.6(10) . .
Cl3A C90 Cl2 79.4(13) . .
Cl3C C90 Cl3D 54.2(11) . .
Cl3B C90 Cl3D 74.7(14) . .
Cl1 C90 Cl3D 85.3(10) . .
Cl3A C90 Cl3D 94.3(14) . .
Cl2 C90 Cl3D 173.3(13) . .
Cl3D Cl3D C90 154.9(11) 3_667 .

loop_
_geom_bond_atom_site_label_1
_geom_bond_atom_site_label_2
_geom_bond_distance
_geom_bond_site_symmetry_2
Pd1 P1 2.297(3) 3_556
Pd1 P1 2.297(3) .
Pd1 S1 2.319(3) .
Pd1 S1 2.319(3) 3_556
S1 C1 1.706(12) .
P1 C11 1.824(11) .
P1 C9 1.843(11) .
P1 C8 1.844(11) .
O1 C7 1.373(13) .
O1 C1 1.376(13) .
N1 C12 1.455(16) .
N1 C11 1.463(15) .
N1 C13 1.463(16) .
N2 C8 1.435(15) .
N2 C10 1.464(14) .
N2 C12 1.472(15) .
N3 C10 1.455(15) .
N3 C13 1.476(15) .
N3 C9 1.479(15) .
N4 C1 1.291(14) .
N4 C2 1.412(15) .
C2 C7 1.375(16) .
C2 C3 1.403(18) .
C7 C6 1.395(17) .
C6 C5 1.347(18) .
C5 C4 1.416(19) .
C4 C3 1.357(19) .
C90 Cl3C 1.49(3) .
C90 Cl3B 1.73(3) .
C90 Cl1 1.754(19) .
C90 Cl3A 1.76(3) .
C90 Cl2 1.88(2) .
C90 Cl3D 2.06(2) .
Cl3D Cl3D 2.01(3) 3_667
